data_1536735
loop_
_publ_author_name
'Emmerling, F.'
'Petri, D.'
'Roehr, C.'

_publ_section_title
;
 Neue Arsenide mit As(-)Ketten und -Ringen: Ba As2 und A(I) Ba2 As5 (A(I)
 = K, Rb)
;
_journal_name_full 'Zeitschrift fuer Anorganische und Allgemeine Chemie'
_journal_page_first 2490
_journal_page_last 2501
_journal_volume 630
_journal_year 2004
_chemical_formula_sum 'As5 Ba2 K'
_chemical_name_systematic 'K Ba2 As5'
_space_group_IT_number 36
_symmetry_space_group_name_Hall 'C 2c -2'
_symmetry_space_group_name_H-M 'C m c 21'
_cell_angle_alpha 90
_cell_angle_beta 90
_cell_angle_gamma 90
_cell_formula_units_Z 4
_cell_length_a 7.872
_cell_length_b 10.529
_cell_length_c 11.77
_cell_volume 975.548
_citation_journal_id_ASTM ZAACAB
_cod_data_source_file Emmerling_ZAACAB_2004_1653.cif
_cod_data_source_block As5Ba2K1
_cod_original_cell_volume 975.5482
_cod_original_formula_sum 'As5 Ba2 K1'
_cod_database_code 1536735

loop_
_symmetry_equiv_pos_as_xyz
x,y,z
-x,-y,z+1/2
-x,y,z
x,-y,z+1/2
x+1/2,y+1/2,z
-x+1/2,-y+1/2,z+1/2
-x+1/2,y+1/2,z
x+1/2,-y+1/2,z+1/2

loop_
_atom_site_label
_atom_site_type_symbol
_atom_site_fract_x
_atom_site_fract_y
_atom_site_fract_z
_atom_site_occupancy
_atom_site_U_iso_or_equiv
As3 As-1 0 0.0513 2e-05 1 0.0
K2 K+1 0 0.2431 0.349 0.862 0.0
Ba2 Ba+2 0 0.2431 0.349 0.138 0.0
K1 K+1 0 0.14864 0.72336 0.138 0.0
Ba1 Ba+2 0 0.14864 0.72336 0.862 0.0
As1 As-1 0.25101 0.15462 0.08288 1 0.0
Ba3 Ba+2 0 0.40085 0.02803 1 0.0
As2 As-1 0.33734 0.04971 0.26445 1 0.0
